data_7714422
loop_
_publ_author_name
'Gavrikov, Andrey Vyacheslavovich'
'Ilyukhin, Andrey'
'Taydakov, Ilya V.'
'Metlin, Mikhail T.'
'Datskevitch, Nikolay'
'Buzoverov, Mikhail E.'
'Babeshkin, Konstantin Andreevich'
'Efimov, N. N.'

_publ_section_title
;
 Novel Stable Ytterbium Acetylacetonate-Quinaldinate Complexes as
 Single-Molecule Magnets and Surprisingly Efficient Luminophores
;
_journal_name_full 'Dalton Transactions'
_journal_paper_doi 10.1039/D3DT03253A
_journal_year 2023
_chemical_formula_moiety '2(C32 H28 N3 O6 Yb), 3(C2 H6 O)'
_chemical_formula_sum 'C35 H37 N3 O7.5 Yb'
_chemical_formula_weight 792.71
_space_group_IT_number 2
_space_group_name_Hall '-P 1'
_space_group_name_H-M_alt 'P -1'
_symmetry_cell_setting triclinic
_symmetry_Int_Tables_number 2
_symmetry_space_group_name_Hall '-P 1'
_symmetry_space_group_name_H-M 'P -1'
_atom_sites_solution_hydrogens mixed
_audit_conform_dict_location ftp://ftp.iucr.org/pub/cif_core.dic
_audit_conform_dict_name cif_core.dic
_audit_conform_dict_version 2.4.5
_audit_creation_date 2022-11-23T11:05:17-00:00
_audit_creation_method 'WinGX routine CIF_UPDATE'
_audit_update_record
;
2023-09-04 deposited with the CCDC.	2023-11-06 downloaded from the CCDC.
;
_cell_angle_alpha 101.6180(10)
_cell_angle_beta 92.0670(10)
_cell_angle_gamma 118.4930(10)
_cell_formula_units_Z 4
_cell_length_a 11.9925(4)
_cell_length_b 12.1587(4)
_cell_length_c 26.1155(8)
_cell_measurement_reflns_used 9880
_cell_measurement_temperature 100(2)
_cell_measurement_theta_max 33.07
_cell_measurement_theta_min 2.66
_cell_volume 3239.33(19)
_computing_cell_refinement 'Bruker SAINT'
_computing_data_collection 'Bruker APEX3'
_computing_data_reduction 'Bruker SAINT'
_computing_molecular_graphics 'Bruker SHELXTL'
_computing_publication_material 'Bruker SHELXTL'
_computing_structure_refinement 'SHELXL-2018/3 (Sheldrick, 2018)'
_computing_structure_solution 'SHELXS-2018 (Sheldrick, 2015)'
_diffrn_ambient_temperature 100(2)
_diffrn_measured_fraction_theta_full 0.998
_diffrn_measured_fraction_theta_max 0.954
_diffrn_measurement_device_type 'Bruker AXS D8 VENTURE PHOTON III C14 IuS 3.0'
_diffrn_measurement_method '\w scans'
_diffrn_radiation_monochromator graphite
_diffrn_radiation_type MoK\a
_diffrn_radiation_wavelength 0.71073
_diffrn_reflns_av_R_equivalents 0.0284
_diffrn_reflns_av_unetI/netI 0.0268
_diffrn_reflns_Laue_measured_fraction_full 0.998
_diffrn_reflns_Laue_measured_fraction_max 0.954
_diffrn_reflns_limit_h_max 18
_diffrn_reflns_limit_h_min -18
_diffrn_reflns_limit_k_max 18
_diffrn_reflns_limit_k_min -18
_diffrn_reflns_limit_l_max 40
_diffrn_reflns_limit_l_min -37
_diffrn_reflns_number 97701
_diffrn_reflns_point_group_measured_fraction_full 0.998
_diffrn_reflns_point_group_measured_fraction_max 0.954
_diffrn_reflns_theta_full 25.242
_diffrn_reflns_theta_max 33.159
_diffrn_reflns_theta_min 2.057
_diffrn_standards_number 0
_exptl_absorpt_coefficient_mu 2.942
_exptl_absorpt_correction_T_max 0.7465
_exptl_absorpt_correction_T_min 0.6129
_exptl_absorpt_correction_type multi-scan
_exptl_absorpt_process_details
;
 SADABS 2016/2: Krause, L., Herbst-Irmer, R., Sheldrick G.M. & Stalke D.,
 J. Appl. Cryst. 48 (2015) 3-10
;
_exptl_crystal_colour colourless
_exptl_crystal_density_diffrn 1.625
_exptl_crystal_description block
_exptl_crystal_F_000 1592
_exptl_crystal_size_max 0.2
_exptl_crystal_size_mid 0.12
_exptl_crystal_size_min 0.04
_refine_diff_density_max 0.85
_refine_diff_density_min -0.954
_refine_diff_density_rms 0.09
_refine_ls_extinction_method none
_refine_ls_goodness_of_fit_ref 1.013
_refine_ls_hydrogen_treatment constr
_refine_ls_matrix_type full
_refine_ls_number_parameters 849
_refine_ls_number_reflns 23599
_refine_ls_number_restraints 0
_refine_ls_restrained_S_all 1.013
_refine_ls_R_factor_all 0.0297
_refine_ls_R_factor_gt 0.0226
_refine_ls_shift/su_max 0.014
_refine_ls_shift/su_mean 0
_refine_ls_structure_factor_coef Fsqd
_refine_ls_weighting_details
;
w=1/[\s^2^(Fo^2^)+(0.0200P)^2^+2.0000P] where P=(Fo^2^+2Fc^2^)/3
;
_refine_ls_weighting_scheme calc
_refine_ls_wR_factor_gt 0.0478
_refine_ls_wR_factor_ref 0.0498
_reflns_Friedel_coverage 0
_reflns_number_gt 20736
_reflns_number_total 23599
_reflns_threshold_expression 'I > 2\s(I)'
_cod_data_source_file d3dt03253a2.cif
_cod_data_source_block 2_1
_cod_original_cell_volume 3239.33(18)
_cod_original_formula_sum 'C35 H37 N3 O7.50 Yb'
_cod_database_code 7714422
_shelx_estimated_absorpt_t_min 0.591
_shelx_estimated_absorpt_t_max 0.891

loop_
_symmetry_equiv_pos_as_xyz
'x, y, z'
'-x, -y, -z'

loop_
_atom_site_label
_atom_site_type_symbol
_atom_site_fract_x
_atom_site_fract_y
_atom_site_fract_z
_atom_site_U_iso_or_equiv
_atom_site_adp_type
_atom_site_occupancy
_atom_site_site_symmetry_order
_atom_site_calc_flag
_atom_site_refinement_flags_posn
_atom_site_refinement_flags_adp
_atom_site_refinement_flags_occupancy
_atom_site_disorder_assembly
_atom_site_disorder_group
Yb1 Yb 0.38524(2) 0.26801(2) 0.62590(2) 0.01112(2) Uani 1 1 d . . . . .
Yb2 Yb 1.10142(2) 0.71683(2) 0.86350(2) 0.01256(2) Uani 1 1 d . . . . .
O1 O 0.58129(11) 0.30348(11) 0.61135(4) 0.0169(2) Uani 1 1 d . . . . .
O2 O 0.73747(12) 0.25866(13) 0.62664(5) 0.0244(3) Uani 1 1 d . . . . .
O3 O 0.37813(11) 0.43358(11) 0.67896(4) 0.0164(2) Uani 1 1 d . . . . .
O4 O 0.46723(11) 0.43299(11) 0.58350(4) 0.0172(2) Uani 1 1 d . . . . .
O5 O 0.22935(11) 0.16028(11) 0.67222(4) 0.0149(2) Uani 1 1 d . . . . .
O6 O 0.37992(11) 0.07614(11) 0.62064(4) 0.0164(2) Uani 1 1 d . . . . .
O7 O 0.90402(11) 0.68419(12) 0.87768(5) 0.0187(2) Uani 1 1 d . . . . .
O8 O 0.75886(13) 0.74164(14) 0.85985(5) 0.0262(3) Uani 1 1 d . . . . .
O9 O 1.10366(12) 0.54741(11) 0.81129(5) 0.0187(2) Uani 1 1 d . . . . .
O10 O 1.02144(12) 0.55721(12) 0.90818(5) 0.0206(2) Uani 1 1 d . . . . .
O11 O 1.26050(11) 0.82355(11) 0.81913(4) 0.0163(2) Uani 1 1 d . . . . .
O12 O 1.10876(11) 0.90916(11) 0.86847(5) 0.0186(2) Uani 1 1 d . . . . .
N1 N 0.53721(12) 0.31490(12) 0.71139(5) 0.0137(2) Uani 1 1 d . . . . .
N2 N 0.18690(12) 0.24627(13) 0.57984(5) 0.0140(2) Uani 1 1 d . . . . .
N3 N 0.32684(12) 0.14902(12) 0.53100(5) 0.0135(2) Uani 1 1 d . . . . .
N4 N 0.95392(13) 0.66940(13) 0.77769(5) 0.0149(2) Uani 1 1 d . . . . .
N5 N 1.30169(13) 0.73801(13) 0.90774(5) 0.0158(2) Uani 1 1 d . . . . .
N6 N 1.16524(13) 0.83785(13) 0.95814(5) 0.0165(3) Uani 1 1 d . . . . .
C1 C 0.63963(15) 0.30611(15) 0.69904(6) 0.0159(3) Uani 1 1 d . . . . .
C2 C 0.73605(17) 0.32040(18) 0.73666(7) 0.0222(3) Uani 1 1 d . . . . .
H2A H 0.805855 0.31007 0.725638 0.027 Uiso 1 1 calc R U . . .
C3 C 0.72751(17) 0.34929(19) 0.78913(7) 0.0245(4) Uani 1 1 d . . . . .
H3A H 0.791914 0.360233 0.815119 0.029 Uiso 1 1 calc R U . . .
C4 C 0.62203(16) 0.36275(16) 0.80444(6) 0.0182(3) Uani 1 1 d . . . . .
C5 C 0.61029(17) 0.39841(18) 0.85828(7) 0.0226(3) Uani 1 1 d . . . . .
H5A H 0.673542 0.411357 0.885345 0.027 Uiso 1 1 calc R U . . .
C6 C 0.50865(17) 0.41434(17) 0.87158(7) 0.0218(3) Uani 1 1 d . . . . .
H6A H 0.502376 0.439863 0.907724 0.026 Uiso 1 1 calc R U . . .
C7 C 0.41340(16) 0.39284(16) 0.83162(6) 0.0175(3) Uani 1 1 d . . . . .
H7A H 0.342831 0.403511 0.841194 0.021 Uiso 1 1 calc R U . . .
C8 C 0.42055(15) 0.35665(15) 0.77893(6) 0.0156(3) Uani 1 1 d . . . . .
H8A H 0.354666 0.341246 0.752521 0.019 Uiso 1 1 calc R U . . .
C9 C 0.52647(15) 0.34240(14) 0.76417(6) 0.0139(3) Uani 1 1 d . . . . .
C10 C 0.65480(15) 0.28612(16) 0.64098(6) 0.0168(3) Uani 1 1 d . . . . .
C11 C 0.39703(18) 0.62805(17) 0.72936(7) 0.0251(4) Uani 1 1 d . . . . .
H11A H 0.430096 0.717372 0.726871 0.038 Uiso 1 1 calc R U . . .
H11B H 0.443529 0.627239 0.760795 0.038 Uiso 1 1 calc R U . . .
H11C H 0.305361 0.589186 0.732084 0.038 Uiso 1 1 calc R U . . .
C12 C 0.41563(15) 0.55173(15) 0.68069(6) 0.0150(3) Uani 1 1 d . . . . .
C13 C 0.47393(16) 0.61288(15) 0.64175(7) 0.0185(3) Uani 1 1 d . . . . .
H13A H 0.496567 0.700872 0.646181 0.022 Uiso 1 1 calc R U . . .
C14 C 0.50124(15) 0.55182(15) 0.59621(6) 0.0154(3) Uani 1 1 d . . . . .
C15 C 0.58143(17) 0.63328(17) 0.56083(7) 0.0221(3) Uani 1 1 d . . . . .
H15A H 0.598079 0.722046 0.573568 0.033 Uiso 1 1 calc R U . . .
H15B H 0.535071 0.597443 0.524565 0.033 Uiso 1 1 calc R U . . .
H15C H 0.663126 0.633171 0.561399 0.033 Uiso 1 1 calc R U . . .
C16 C 0.09016(17) 0.03213(18) 0.72464(7) 0.0221(3) Uani 1 1 d . . . . .
H16A H 0.052142 -0.057531 0.727337 0.033 Uiso 1 1 calc R U . . .
H16B H 0.022942 0.046602 0.710336 0.033 Uiso 1 1 calc R U . . .
H16C H 0.130484 0.090688 0.759806 0.033 Uiso 1 1 calc R U . . .
C17 C 0.19024(15) 0.05778(15) 0.68831(6) 0.0145(3) Uani 1 1 d . . . . .
C18 C 0.23308(16) -0.03147(16) 0.67505(7) 0.0179(3) Uani 1 1 d . . . . .
H18A H 0.198133 -0.104891 0.689414 0.021 Uiso 1 1 calc R U . . .
C19 C 0.32538(15) -0.01769(15) 0.64148(6) 0.0153(3) Uani 1 1 d . . . . .
C20 C 0.3629(2) -0.12079(18) 0.62778(8) 0.0269(4) Uani 1 1 d . . . . .
H20A H 0.319084 -0.186331 0.64746 0.04 Uiso 1 1 calc R U . . .
H20B H 0.456023 -0.081772 0.637229 0.04 Uiso 1 1 calc R U . . .
H20C H 0.338034 -0.161315 0.589724 0.04 Uiso 1 1 calc R U . . .
C21 C 0.11521(15) 0.29033(16) 0.60426(7) 0.0173(3) Uani 1 1 d . . . . .
H21A H 0.139374 0.329319 0.641166 0.021 Uiso 1 1 calc R U . . .
C22 C 0.00641(16) 0.28234(16) 0.57856(7) 0.0200(3) Uani 1 1 d . . . . .
H22A H -0.041695 0.315158 0.597719 0.024 Uiso 1 1 calc R U . . .
C23 C -0.03008(16) 0.22627(16) 0.52510(7) 0.0200(3) Uani 1 1 d . . . . .
H23A H -0.102841 0.22123 0.506726 0.024 Uiso 1 1 calc R U . . .
C24 C 0.04196(15) 0.17640(16) 0.49797(7) 0.0174(3) Uani 1 1 d . . . . .
C25 C 0.00647(17) 0.11052(18) 0.44279(7) 0.0220(3) Uani 1 1 d . . . . .
H25A H -0.065045 0.10424 0.422821 0.026 Uiso 1 1 calc R U . . .
C26 C 0.07401(17) 0.05722(18) 0.41891(7) 0.0214(3) Uani 1 1 d . . . . .
H26A H 0.048196 0.01272 0.382542 0.026 Uiso 1 1 calc R U . . .
C27 C 0.18372(15) 0.06699(15) 0.44768(6) 0.0157(3) Uani 1 1 d . . . . .
C28 C 0.25489(16) 0.01033(16) 0.42482(6) 0.0185(3) Uani 1 1 d . . . . .
H28A H 0.23055 -0.037644 0.388907 0.022 Uiso 1 1 calc R U . . .
C29 C 0.35946(16) 0.02519(16) 0.45491(6) 0.0180(3) Uani 1 1 d . . . . .
H29A H 0.408642 -0.01202 0.440113 0.022 Uiso 1 1 calc R U . . .
C30 C 0.39285(16) 0.09618(15) 0.50793(6) 0.0163(3) Uani 1 1 d . . . . .
H30A H 0.466218 0.106985 0.528301 0.02 Uiso 1 1 calc R U . . .
C31 C 0.22338(14) 0.13461(14) 0.50146(6) 0.0136(3) Uani 1 1 d . . . . .
C32 C 0.14960(14) 0.18841(14) 0.52712(6) 0.0136(3) Uani 1 1 d . . . . .
C33 C 0.84918(15) 0.67530(15) 0.78859(6) 0.0163(3) Uani 1 1 d . . . . .
C34 C 0.75126(17) 0.65310(18) 0.74961(7) 0.0230(4) Uani 1 1 d . . . . .
H34A H 0.677723 0.657538 0.759426 0.028 Uiso 1 1 calc R U . . .
C35 C 0.76379(18) 0.62517(19) 0.69762(7) 0.0255(4) Uani 1 1 d . . . . .
H35A H 0.698602 0.609462 0.670801 0.031 Uiso 1 1 calc R U . . .
C36 C 0.87375(16) 0.61971(17) 0.68388(7) 0.0197(3) Uani 1 1 d . . . . .
C37 C 0.89103(19) 0.58892(19) 0.63066(7) 0.0257(4) Uani 1 1 d . . . . .
H37A H 0.828704 0.575083 0.602957 0.031 Uiso 1 1 calc R U . . .
C38 C 0.99600(18) 0.57885(18) 0.61861(7) 0.0234(3) Uani 1 1 d . . . . .
H38A H 1.006248 0.557233 0.582724 0.028 Uiso 1 1 calc R U . . .
C39 C 1.08937(16) 0.60072(16) 0.65975(6) 0.0187(3) Uani 1 1 d . . . . .
H39A H 1.162054 0.593014 0.651153 0.022 Uiso 1 1 calc R U . . .
C40 C 1.07725(15) 0.63288(16) 0.71189(6) 0.0165(3) Uani 1 1 d . . . . .
H40A H 1.141999 0.648877 0.738985 0.02 Uiso 1 1 calc R U . . .
C41 C 0.96807(15) 0.64222(15) 0.72530(6) 0.0144(3) Uani 1 1 d . . . . .
C42 C 0.83581(15) 0.70390(16) 0.84655(7) 0.0181(3) Uani 1 1 d . . . . .
C43 C 1.0868(2) 0.35193(19) 0.76380(9) 0.0322(4) Uani 1 1 d . . . . .
H43A H 1.052498 0.263086 0.767151 0.048 Uiso 1 1 calc R U . . .
H43B H 1.178023 0.388652 0.760463 0.048 Uiso 1 1 calc R U . . .
H43C H 1.039814 0.351949 0.732312 0.048 Uiso 1 1 calc R U . . .
C44 C 1.07146(15) 0.43216(16) 0.81227(7) 0.0194(3) Uani 1 1 d . . . . .
C45 C 1.02108(17) 0.37659(17) 0.85361(8) 0.0237(4) Uani 1 1 d . . . . .
H45A H 1.003736 0.290798 0.851405 0.028 Uiso 1 1 calc R U . . .
C46 C 0.99449(16) 0.44082(16) 0.89851(7) 0.0200(3) Uani 1 1 d . . . . .
C47 C 0.9230(2) 0.3640(2) 0.93683(9) 0.0317(4) Uani 1 1 d . . . . .
H47A H 0.911263 0.276638 0.926122 0.048 Uiso 1 1 calc R U . . .
H47B H 0.838903 0.358811 0.936725 0.048 Uiso 1 1 calc R U . . .
H47C H 0.97246 0.406609 0.972495 0.048 Uiso 1 1 calc R U . . .
C48 C 1.43562(17) 0.96835(17) 0.78466(7) 0.0221(3) Uani 1 1 d . . . . .
H48A H 1.487141 1.061997 0.789355 0.033 Uiso 1 1 calc R U . . .
H48B H 1.404299 0.926107 0.746944 0.033 Uiso 1 1 calc R U . . .
H48C H 1.488623 0.936382 0.798448 0.033 Uiso 1 1 calc R U . . .
C49 C 1.32303(15) 0.93844(15) 0.81422(6) 0.0148(3) Uani 1 1 d . . . . .
C50 C 1.29396(16) 1.03614(16) 0.83400(7) 0.0184(3) Uani 1 1 d . . . . .
H50A H 1.348679 1.12026 0.829589 0.022 Uiso 1 1 calc R U . . .
C51 C 1.18794(16) 1.01589(15) 0.86002(6) 0.0154(3) Uani 1 1 d . . . . .
C52 C 1.16410(19) 1.12670(17) 0.88075(8) 0.0257(4) Uani 1 1 d . . . . .
H52A H 1.219373 1.200032 0.866499 0.039 Uiso 1 1 calc R U . . .
H52B H 1.183526 1.152432 0.919465 0.039 Uiso 1 1 calc R U . . .
H52C H 1.073918 1.099649 0.869763 0.039 Uiso 1 1 calc R U . . .
C53 C 1.37306(16) 0.69535(17) 0.88216(7) 0.0207(3) Uani 1 1 d . . . . .
H53A H 1.347718 0.657019 0.845229 0.025 Uiso 1 1 calc R U . . .
C54 C 1.48336(17) 0.70407(17) 0.90686(8) 0.0234(3) Uani 1 1 d . . . . .
H54A H 1.531852 0.673191 0.886888 0.028 Uiso 1 1 calc R U . . .
C55 C 1.52079(17) 0.75775(18) 0.96030(8) 0.0246(4) Uani 1 1 d . . . . .
H55A H 1.593861 0.761966 0.978001 0.029 Uiso 1 1 calc R U . . .
C56 C 1.44956(16) 0.80633(17) 0.98843(7) 0.0209(3) Uani 1 1 d . . . . .
C57 C 1.48574(18) 0.87092(19) 1.04370(8) 0.0282(4) Uani 1 1 d . . . . .
H57A H 1.556992 0.875705 1.063215 0.034 Uiso 1 1 calc R U . . .
C58 C 1.42027(19) 0.92498(19) 1.06842(7) 0.0290(4) Uani 1 1 d . . . . .
H58A H 1.447223 0.96864 1.104862 0.035 Uiso 1 1 calc R U . . .
C59 C 1.31090(17) 0.91750(16) 1.04057(7) 0.0217(3) Uani 1 1 d . . . . .
C60 C 1.24208(19) 0.97595(17) 1.06421(7) 0.0259(4) Uani 1 1 d . . . . .
H60A H 1.267682 1.023268 1.100226 0.031 Uiso 1 1 calc R U . . .
C61 C 1.13844(19) 0.96415(17) 1.03506(7) 0.0251(4) Uani 1 1 d . . . . .
H61A H 1.091335 1.003217 1.050497 0.03 Uiso 1 1 calc R U . . .
C62 C 1.10236(18) 0.89348(17) 0.98194(7) 0.0213(3) Uani 1 1 d . . . . .
H62A H 1.029538 0.885063 0.962099 0.026 Uiso 1 1 calc R U . . .
C63 C 1.26873(15) 0.84990(15) 0.98686(6) 0.0162(3) Uani 1 1 d . . . . .
C64 C 1.34068(15) 0.79481(15) 0.96022(6) 0.0162(3) Uani 1 1 d . . . . .
O101 O 0.67850(13) 0.87619(14) 0.80739(5) 0.0289(3) Uani 1 1 d . . . . .
H1 H 0.700223 0.831121 0.827784 0.035 Uiso 1 1 d R U . . .
O111 O 0.75601(15) 0.70461(16) 0.97189(6) 0.0340(3) Uani 1 1 d . . . . .
H2 H 0.777683 0.707013 0.942886 0.041 Uiso 1 1 d R U . . .
O121 O 0.73924(15) 0.28536(15) 0.51730(6) 0.0310(3) Uani 1 1 d . . . . .
H3 H 0.726367 0.279739 0.547407 0.037 Uiso 1 1 d R U . . .
C101 C 0.7839(2) 0.9682(2) 0.78867(10) 0.0438(6) Uani 1 1 d . . . . .
H10D H 0.847839 0.939155 0.783233 0.053 Uiso 1 1 calc R U . . .
H10E H 0.825451 1.051884 0.815574 0.053 Uiso 1 1 calc R U . . .
C102 C 0.7429(2) 0.9861(3) 0.73850(12) 0.0634(9) Uani 1 1 d . . . . .
H10A H 0.817027 1.053382 0.727517 0.095 Uiso 1 1 calc R U . . .
H10B H 0.677465 1.012148 0.743504 0.095 Uiso 1 1 calc R U . . .
H10C H 0.707009 0.904809 0.711161 0.095 Uiso 1 1 calc R U . . .
C111 C 0.81495(18) 0.64328(18) 0.99356(7) 0.0228(3) Uani 1 1 d . . . . .
H11G H 0.88586 0.707364 1.022306 0.027 Uiso 1 1 calc R U . . .
H11H H 0.851576 0.607916 0.965825 0.027 Uiso 1 1 calc R U . . .
C112 C 0.7180(2) 0.5358(2) 1.01500(8) 0.0311(4) Uani 1 1 d . . . . .
H11D H 0.760621 0.497182 1.031463 0.047 Uiso 1 1 calc R U . . .
H11E H 0.650773 0.469683 0.98605 0.047 Uiso 1 1 calc R U . . .
H11F H 0.679433 0.570421 1.041463 0.047 Uiso 1 1 calc R U . . .
C121 C 0.68098(17) 0.35389(17) 0.50136(7) 0.0199(3) Uani 1 1 d . . . . .
H12D H 0.65071 0.388538 0.531982 0.024 Uiso 1 1 calc R U . . .
H12E H 0.605658 0.29418 0.47372 0.024 Uiso 1 1 calc R U . . .
C122 C 0.77563(18) 0.46356(19) 0.48005(7) 0.0268(4) Uani 1 1 d . . . . .
H12A H 0.733806 0.508873 0.468766 0.04 Uiso 1 1 calc R U . . .
H12B H 0.805597 0.429127 0.449768 0.04 Uiso 1 1 calc R U . . .
H12C H 0.848967 0.523901 0.507769 0.04 Uiso 1 1 calc R U . . .

loop_
_atom_site_aniso_label
_atom_site_aniso_U_11
_atom_site_aniso_U_22
_atom_site_aniso_U_33
_atom_site_aniso_U_23
_atom_site_aniso_U_13
_atom_site_aniso_U_12
Yb1 0.01235(3) 0.01073(3) 0.01116(3) 0.00265(2) 0.00301(2) 0.00635(2)
Yb2 0.01313(3) 0.01089(3) 0.01456(3) 0.00374(2) 0.00357(2) 0.00634(2)
O1 0.0153(5) 0.0200(6) 0.0157(5) 0.0053(4) 0.0048(4) 0.0086(5)
O2 0.0212(6) 0.0324(7) 0.0240(6) 0.0023(5) 0.0068(5) 0.0182(6)
O3 0.0207(6) 0.0143(5) 0.0149(5) 0.0025(4) 0.0034(4) 0.0096(5)
O4 0.0215(6) 0.0147(5) 0.0169(5) 0.0055(4) 0.0055(4) 0.0094(5)
O5 0.0158(5) 0.0146(5) 0.0162(5) 0.0046(4) 0.0040(4) 0.0085(4)
O6 0.0203(6) 0.0159(5) 0.0163(5) 0.0060(4) 0.0062(4) 0.0105(5)
O7 0.0158(5) 0.0221(6) 0.0187(5) 0.0075(5) 0.0062(4) 0.0085(5)
O8 0.0230(6) 0.0363(7) 0.0250(6) 0.0054(6) 0.0083(5) 0.0197(6)
O9 0.0232(6) 0.0145(5) 0.0198(6) 0.0033(4) 0.0031(4) 0.0107(5)
O10 0.0225(6) 0.0166(5) 0.0226(6) 0.0080(5) 0.0051(5) 0.0082(5)
O11 0.0166(5) 0.0138(5) 0.0193(5) 0.0044(4) 0.0048(4) 0.0080(4)
O12 0.0196(6) 0.0158(5) 0.0241(6) 0.0080(4) 0.0083(5) 0.0102(5)
N1 0.0133(6) 0.0135(6) 0.0132(6) 0.0019(5) 0.0017(4) 0.0062(5)
N2 0.0136(6) 0.0139(6) 0.0157(6) 0.0035(5) 0.0030(5) 0.0078(5)
N3 0.0144(6) 0.0128(6) 0.0135(6) 0.0025(4) 0.0019(4) 0.0073(5)
N4 0.0136(6) 0.0142(6) 0.0167(6) 0.0030(5) 0.0030(5) 0.0070(5)
N5 0.0148(6) 0.0164(6) 0.0182(6) 0.0046(5) 0.0037(5) 0.0089(5)
N6 0.0161(6) 0.0150(6) 0.0189(6) 0.0035(5) 0.0055(5) 0.0083(5)
C1 0.0155(7) 0.0163(7) 0.0162(7) 0.0021(5) 0.0024(5) 0.0088(6)
C2 0.0179(8) 0.0306(9) 0.0208(8) 0.0037(7) 0.0012(6) 0.0152(7)
C3 0.0203(8) 0.0338(10) 0.0203(8) 0.0039(7) -0.0017(6) 0.0156(8)
C4 0.0176(7) 0.0180(7) 0.0164(7) 0.0024(6) -0.0005(6) 0.0077(6)
C5 0.0234(8) 0.0265(9) 0.0147(7) 0.0030(6) -0.0015(6) 0.0109(7)
C6 0.0259(9) 0.0221(8) 0.0140(7) 0.0024(6) 0.0024(6) 0.0102(7)
C7 0.0208(8) 0.0174(7) 0.0153(7) 0.0043(6) 0.0054(6) 0.0100(6)
C8 0.0161(7) 0.0172(7) 0.0146(7) 0.0044(5) 0.0033(5) 0.0089(6)
C9 0.0143(7) 0.0117(6) 0.0132(6) 0.0016(5) 0.0016(5) 0.0051(5)
C10 0.0137(7) 0.0172(7) 0.0178(7) 0.0017(6) 0.0035(5) 0.0072(6)
C11 0.0264(9) 0.0175(8) 0.0283(9) -0.0024(7) 0.0087(7) 0.0113(7)
C12 0.0120(6) 0.0132(6) 0.0180(7) -0.0007(5) 0.0005(5) 0.0066(6)
C13 0.0179(7) 0.0125(7) 0.0248(8) 0.0039(6) 0.0035(6) 0.0076(6)
C14 0.0127(7) 0.0138(7) 0.0197(7) 0.0062(6) 0.0004(5) 0.0060(6)
C15 0.0234(8) 0.0174(7) 0.0273(9) 0.0117(7) 0.0078(7) 0.0090(7)
C16 0.0234(8) 0.0236(8) 0.0247(8) 0.0112(7) 0.0126(7) 0.0133(7)
C17 0.0136(7) 0.0146(7) 0.0139(6) 0.0038(5) 0.0020(5) 0.0057(6)
C18 0.0214(8) 0.0153(7) 0.0209(7) 0.0085(6) 0.0081(6) 0.0105(6)
C19 0.0181(7) 0.0139(7) 0.0154(7) 0.0027(5) 0.0017(5) 0.0093(6)
C20 0.0384(11) 0.0229(8) 0.0329(10) 0.0130(7) 0.0183(8) 0.0225(8)
C21 0.0161(7) 0.0164(7) 0.0210(7) 0.0038(6) 0.0058(6) 0.0094(6)
C22 0.0159(7) 0.0176(7) 0.0290(9) 0.0053(6) 0.0064(6) 0.0104(6)
C23 0.0131(7) 0.0193(7) 0.0297(9) 0.0094(7) 0.0025(6) 0.0085(6)
C24 0.0136(7) 0.0167(7) 0.0221(8) 0.0076(6) 0.0018(6) 0.0067(6)
C25 0.0170(8) 0.0258(9) 0.0205(8) 0.0069(7) -0.0025(6) 0.0084(7)
C26 0.0198(8) 0.0246(8) 0.0152(7) 0.0036(6) -0.0015(6) 0.0081(7)
C27 0.0152(7) 0.0138(7) 0.0140(7) 0.0028(5) 0.0013(5) 0.0042(6)
C28 0.0214(8) 0.0154(7) 0.0143(7) 0.0020(6) 0.0045(6) 0.0063(6)
C29 0.0215(8) 0.0168(7) 0.0166(7) 0.0030(6) 0.0065(6) 0.0104(6)
C30 0.0187(7) 0.0163(7) 0.0166(7) 0.0037(6) 0.0041(6) 0.0108(6)
C31 0.0129(6) 0.0116(6) 0.0149(7) 0.0043(5) 0.0032(5) 0.0045(5)
C32 0.0123(6) 0.0119(6) 0.0167(7) 0.0051(5) 0.0024(5) 0.0055(5)
C33 0.0136(7) 0.0166(7) 0.0185(7) 0.0022(6) 0.0025(5) 0.0081(6)
C34 0.0169(8) 0.0294(9) 0.0239(8) -0.0009(7) -0.0008(6) 0.0154(7)
C35 0.0222(8) 0.0343(10) 0.0213(8) -0.0017(7) -0.0045(6) 0.0188(8)
C36 0.0188(8) 0.0214(8) 0.0185(7) 0.0001(6) -0.0005(6) 0.0116(7)
C37 0.0287(9) 0.0338(10) 0.0155(7) -0.0006(7) -0.0025(6) 0.0192(8)
C38 0.0285(9) 0.0286(9) 0.0151(7) 0.0009(6) 0.0022(6) 0.0174(8)
C39 0.0196(8) 0.0204(8) 0.0177(7) 0.0041(6) 0.0047(6) 0.0113(6)
C40 0.0158(7) 0.0181(7) 0.0166(7) 0.0047(6) 0.0039(5) 0.0089(6)
C41 0.0144(7) 0.0123(6) 0.0161(7) 0.0027(5) 0.0018(5) 0.0066(6)
C42 0.0127(7) 0.0183(7) 0.0207(7) 0.0041(6) 0.0058(6) 0.0057(6)
C43 0.0295(10) 0.0198(8) 0.0441(12) -0.0026(8) 0.0106(9) 0.0135(8)
C44 0.0133(7) 0.0143(7) 0.0287(8) 0.0000(6) -0.0008(6) 0.0076(6)
C45 0.0210(8) 0.0140(7) 0.0383(10) 0.0089(7) 0.0039(7) 0.0095(7)
C46 0.0140(7) 0.0177(7) 0.0286(8) 0.0112(6) 0.0002(6) 0.0063(6)
C47 0.0305(10) 0.0273(10) 0.0427(12) 0.0218(9) 0.0121(9) 0.0131(8)
C48 0.0219(8) 0.0214(8) 0.0276(9) 0.0107(7) 0.0121(7) 0.0120(7)
C49 0.0155(7) 0.0153(7) 0.0130(6) 0.0038(5) 0.0014(5) 0.0071(6)
C50 0.0199(8) 0.0132(7) 0.0228(8) 0.0064(6) 0.0071(6) 0.0077(6)
C51 0.0190(7) 0.0144(7) 0.0142(7) 0.0031(5) 0.0017(5) 0.0096(6)
C52 0.0320(10) 0.0163(8) 0.0339(10) 0.0074(7) 0.0143(8) 0.0149(7)
C53 0.0193(8) 0.0202(8) 0.0253(8) 0.0045(6) 0.0057(6) 0.0121(7)
C54 0.0176(8) 0.0192(8) 0.0371(10) 0.0090(7) 0.0076(7) 0.0110(7)
C55 0.0157(8) 0.0215(8) 0.0374(10) 0.0134(7) 0.0011(7) 0.0078(7)
C56 0.0162(7) 0.0179(7) 0.0264(8) 0.0103(6) 0.0003(6) 0.0051(6)
C57 0.0220(9) 0.0291(10) 0.0252(9) 0.0088(7) -0.0046(7) 0.0059(8)
C58 0.0284(9) 0.0266(9) 0.0184(8) 0.0050(7) -0.0029(7) 0.0039(8)
C59 0.0227(8) 0.0162(7) 0.0175(7) 0.0032(6) 0.0038(6) 0.0032(6)
C60 0.0331(10) 0.0176(8) 0.0180(8) 0.0024(6) 0.0088(7) 0.0060(7)
C61 0.0324(10) 0.0175(8) 0.0249(8) 0.0034(7) 0.0131(7) 0.0120(7)
C62 0.0242(8) 0.0189(8) 0.0239(8) 0.0047(6) 0.0089(6) 0.0129(7)
C63 0.0173(7) 0.0121(6) 0.0166(7) 0.0046(5) 0.0036(5) 0.0049(6)
C64 0.0146(7) 0.0135(7) 0.0188(7) 0.0058(6) 0.0028(5) 0.0049(6)
O101 0.0291(7) 0.0285(7) 0.0278(7) 0.0036(6) 0.0037(5) 0.0146(6)
O111 0.0447(9) 0.0519(10) 0.0293(7) 0.0222(7) 0.0179(6) 0.0371(8)
O121 0.0419(8) 0.0484(9) 0.0273(7) 0.0189(6) 0.0164(6) 0.0369(8)
C101 0.0308(11) 0.0385(13) 0.0445(13) 0.0103(10) 0.0004(10) 0.0039(10)
C102 0.0338(13) 0.097(3) 0.070(2) 0.0512(19) 0.0176(13) 0.0280(16)
C111 0.0256(9) 0.0252(9) 0.0236(8) 0.0092(7) 0.0099(7) 0.0157(7)
C112 0.0284(10) 0.0325(10) 0.0289(10) 0.0133(8) 0.0049(8) 0.0102(8)
C121 0.0210(8) 0.0237(8) 0.0209(8) 0.0082(6) 0.0078(6) 0.0142(7)
C122 0.0242(9) 0.0306(10) 0.0230(8) 0.0110(7) 0.0054(7) 0.0097(8)

loop_
_atom_type_symbol
_atom_type_description
_atom_type_scat_dispersion_real
_atom_type_scat_dispersion_imag
_atom_type_scat_source
C C 0.0033 0.0016 'International Tables Vol C Tables 4.2.6.8 and 6.1.1.4'
H H 0 0 'International Tables Vol C Tables 4.2.6.8 and 6.1.1.4'
N N 0.0061 0.0033 'International Tables Vol C Tables 4.2.6.8 and 6.1.1.4'
O O 0.0106 0.006 'International Tables Vol C Tables 4.2.6.8 and 6.1.1.4'
Yb Yb -0.385 5.5486 'International Tables Vol C Tables 4.2.6.8 and 6.1.1.4'

loop_
_geom_angle_atom_site_label_1
_geom_angle_atom_site_label_2
_geom_angle_atom_site_label_3
_geom_angle
_geom_angle_site_symmetry_1
_geom_angle_site_symmetry_3
_geom_angle_publ_flag
O1 Yb1 O3 115.76(4) . . ?
O1 Yb1 O5 140.14(4) . . ?
O3 Yb1 O5 79.65(4) . . ?
O1 Yb1 O6 74.44(4) . . ?
O3 Yb1 O6 145.37(4) . . ?
O5 Yb1 O6 74.11(4) . . ?
O1 Yb1 O4 73.08(4) . . ?
O3 Yb1 O4 74.35(4) . . ?
O5 Yb1 O4 145.42(4) . . ?
O6 Yb1 O4 137.93(4) . . ?
O1 Yb1 N3 82.34(4) . . ?
O3 Yb1 N3 139.42(4) . . ?
O5 Yb1 N3 110.33(4) . . ?
O6 Yb1 N3 72.31(4) . . ?
O4 Yb1 N3 77.50(4) . . ?
O1 Yb1 N2 140.35(4) . . ?
O3 Yb1 N2 80.20(4) . . ?
O5 Yb1 N2 75.84(4) . . ?
O6 Yb1 N2 113.92(4) . . ?
O4 Yb1 N2 77.58(4) . . ?
N3 Yb1 N2 65.53(4) . . ?
O1 Yb1 N1 66.31(4) . . ?
O3 Yb1 N1 78.08(4) . . ?
O5 Yb1 N1 83.07(4) . . ?
O6 Yb1 N1 76.69(4) . . ?
O4 Yb1 N1 112.75(4) . . ?
N3 Yb1 N1 140.68(4) . . ?
N2 Yb1 N1 152.02(4) . . ?
O1 Yb1 C10 19.53(4) . . ?
O3 Yb1 C10 113.12(4) . . ?
O5 Yb1 C10 121.37(4) . . ?
O6 Yb1 C10 64.86(4) . . ?
O4 Yb1 C10 90.06(4) . . ?
N3 Yb1 C10 95.37(4) . . ?
N2 Yb1 C10 158.94(4) . . ?
N1 Yb1 C10 48.88(4) . . ?
O9 Yb2 O11 81.03(4) . . ?
O9 Yb2 O7 114.99(5) . . ?
O11 Yb2 O7 140.76(4) . . ?
O9 Yb2 O12 146.14(4) . . ?
O11 Yb2 O12 74.42(4) . . ?
O7 Yb2 O12 74.05(4) . . ?
O9 Yb2 O10 74.60(4) . . ?
O11 Yb2 O10 144.74(4) . . ?
O7 Yb2 O10 73.79(4) . . ?
O12 Yb2 O10 137.02(4) . . ?
O9 Yb2 N6 138.61(4) . . ?
O11 Yb2 N6 108.19(4) . . ?
O7 Yb2 N6 83.73(4) . . ?
O12 Yb2 N6 72.51(4) . . ?
O10 Yb2 N6 76.32(4) . . ?
O9 Yb2 N5 79.91(4) . . ?
O11 Yb2 N5 73.12(4) . . ?
O7 Yb2 N5 142.20(4) . . ?
O12 Yb2 N5 113.76(4) . . ?
O10 Yb2 N5 77.77(4) . . ?
N6 Yb2 N5 65.54(4) . . ?
O9 Yb2 N4 77.14(4) . . ?
O11 Yb2 N4 83.85(4) . . ?
O7 Yb2 N4 66.93(4) . . ?
O12 Yb2 N4 77.36(4) . . ?
O10 Yb2 N4 114.29(4) . . ?
N6 Yb2 N4 142.65(4) . . ?
N5 Yb2 N4 149.64(4) . . ?
O9 Yb2 C42 112.40(4) . . ?
O11 Yb2 C42 121.52(4) . . ?
O7 Yb2 C42 20.14(4) . . ?
O12 Yb2 C42 64.28(4) . . ?
O10 Yb2 C42 91.55(5) . . ?
N6 Yb2 C42 97.13(4) . . ?
N5 Yb2 C42 161.23(4) . . ?
N4 Yb2 C42 49.06(4) . . ?
C10 O1 Yb1 124.34(10) . . ?
C12 O3 Yb1 137.33(10) . . ?
C14 O4 Yb1 134.90(11) . . ?
C17 O5 Yb1 136.07(10) . . ?
C19 O6 Yb1 136.61(10) . . ?
C42 O7 Yb2 121.88(10) . . ?
C44 O9 Yb2 137.13(11) . . ?
C46 O10 Yb2 135.31(12) . . ?
C49 O11 Yb2 136.03(10) . . ?
C51 O12 Yb2 135.41(11) . . ?
C1 N1 C9 117.77(13) . . ?
C1 N1 Yb1 110.64(10) . . ?
C9 N1 Yb1 131.57(10) . . ?
C21 N2 C32 117.50(14) . . ?
C21 N2 Yb1 123.10(11) . . ?
C32 N2 Yb1 119.39(10) . . ?
C30 N3 C31 117.99(13) . . ?
C30 N3 Yb1 122.15(10) . . ?
C31 N3 Yb1 119.85(10) . . ?
C33 N4 C41 117.84(14) . . ?
C33 N4 Yb2 111.11(10) . . ?
C41 N4 Yb2 131.05(10) . . ?
C53 N5 C64 117.55(14) . . ?
C53 N5 Yb2 123.05(11) . . ?
C64 N5 Yb2 119.40(10) . . ?
C62 N6 C63 118.02(15) . . ?
C62 N6 Yb2 122.33(12) . . ?
C63 N6 Yb2 119.64(10) . . ?
N1 C1 C2 123.87(15) . . ?
N1 C1 C10 116.86(14) . . ?
C2 C1 C10 119.20(14) . . ?
C3 C2 C1 118.98(16) . . ?
C3 C2 H2A 120.5 . . ?
C1 C2 H2A 120.5 . . ?
C2 C3 C4 119.37(16) . . ?
C2 C3 H3A 120.3 . . ?
C4 C3 H3A 120.3 . . ?
C3 C4 C5 122.24(15) . . ?
C3 C4 C9 118.34(15) . . ?
C5 C4 C9 119.41(15) . . ?
C6 C5 C4 120.58(16) . . ?
C6 C5 H5A 119.7 . . ?
C4 C5 H5A 119.7 . . ?
C5 C6 C7 119.90(15) . . ?
C5 C6 H6A 120 . . ?
C7 C6 H6A 120 . . ?
C8 C7 C6 121.26(16) . . ?
C8 C7 H7A 119.4 . . ?
C6 C7 H7A 119.4 . . ?
C7 C8 C9 119.84(15) . . ?
C7 C8 H8A 120.1 . . ?
C9 C8 H8A 120.1 . . ?
N1 C9 C8 119.35(14) . . ?
N1 C9 C4 121.61(14) . . ?
C8 C9 C4 118.98(14) . . ?
O2 C10 O1 125.67(15) . . ?
O2 C10 C1 119.00(15) . . ?
O1 C10 C1 115.30(14) . . ?
O2 C10 Yb1 153.41(12) . . ?
O1 C10 Yb1 36.13(7) . . ?
C1 C10 Yb1 83.32(9) . . ?
C12 C11 H11A 109.5 . . ?
C12 C11 H11B 109.5 . . ?
H11A C11 H11B 109.5 . . ?
C12 C11 H11C 109.5 . . ?
H11A C11 H11C 109.5 . . ?
H11B C11 H11C 109.5 . . ?
O3 C12 C13 124.36(14) . . ?
O3 C12 C11 116.20(15) . . ?
C13 C12 C11 119.42(15) . . ?
C12 C13 C14 123.72(15) . . ?
C12 C13 H13A 118.1 . . ?
C14 C13 H13A 118.1 . . ?
O4 C14 C13 124.45(15) . . ?
O4 C14 C15 116.94(15) . . ?
C13 C14 C15 118.56(14) . . ?
C14 C15 H15A 109.5 . . ?
C14 C15 H15B 109.5 . . ?
H15A C15 H15B 109.5 . . ?
C14 C15 H15C 109.5 . . ?
H15A C15 H15C 109.5 . . ?
H15B C15 H15C 109.5 . . ?
C17 C16 H16A 109.5 . . ?
C17 C16 H16B 109.5 . . ?
H16A C16 H16B 109.5 . . ?
C17 C16 H16C 109.5 . . ?
H16A C16 H16C 109.5 . . ?
H16B C16 H16C 109.5 . . ?
O5 C17 C18 125.00(15) . . ?
O5 C17 C16 116.78(14) . . ?
C18 C17 C16 118.22(14) . . ?
C17 C18 C19 123.09(15) . . ?
C17 C18 H18A 118.5 . . ?
C19 C18 H18A 118.5 . . ?
O6 C19 C18 124.37(15) . . ?
O6 C19 C20 115.99(14) . . ?
C18 C19 C20 119.64(15) . . ?
C19 C20 H20A 109.5 . . ?
C19 C20 H20B 109.5 . . ?
H20A C20 H20B 109.5 . . ?
C19 C20 H20C 109.5 . . ?
H20A C20 H20C 109.5 . . ?
H20B C20 H20C 109.5 . . ?
N2 C21 C22 123.59(15) . . ?
N2 C21 H21A 118.2 . . ?
C22 C21 H21A 118.2 . . ?
C23 C22 C21 119.06(15) . . ?
C23 C22 H22A 120.5 . . ?
C21 C22 H22A 120.5 . . ?
C22 C23 C24 119.11(15) . . ?
C22 C23 H23A 120.4 . . ?
C24 C23 H23A 120.4 . . ?
C32 C24 C23 117.81(15) . . ?
C32 C24 C25 119.60(15) . . ?
C23 C24 C25 122.56(15) . . ?
C26 C25 C24 120.70(15) . . ?
C26 C25 H25A 119.7 . . ?
C24 C25 H25A 119.7 . . ?
C25 C26 C27 121.02(15) . . ?
C25 C26 H26A 119.5 . . ?
C27 C26 H26A 119.5 . . ?
C31 C27 C28 117.44(14) . . ?
C31 C27 C26 119.61(15) . . ?
C28 C27 C26 122.95(15) . . ?
C29 C28 C27 119.37(14) . . ?
C29 C28 H28A 120.3 . . ?
C27 C28 H28A 120.3 . . ?
C28 C29 C30 119.04(15) . . ?
C28 C29 H29A 120.5 . . ?
C30 C29 H29A 120.5 . . ?
N3 C30 C29 123.22(15) . . ?
N3 C30 H30A 118.4 . . ?
C29 C30 H30A 118.4 . . ?
N3 C31 C27 122.92(14) . . ?
N3 C31 C32 117.77(13) . . ?
C27 C31 C32 119.29(14) . . ?
N2 C32 C24 122.91(14) . . ?
N2 C32 C31 117.32(13) . . ?
C24 C32 C31 119.74(14) . . ?
N4 C33 C34 123.71(15) . . ?
N4 C33 C42 116.51(14) . . ?
C34 C33 C42 119.76(14) . . ?
C35 C34 C33 118.96(16) . . ?
C35 C34 H34A 120.5 . . ?
C33 C34 H34A 120.5 . . ?
C34 C35 C36 119.68(16) . . ?
C34 C35 H35A 120.2 . . ?
C36 C35 H35A 120.2 . . ?
C35 C36 C37 122.25(16) . . ?
C35 C36 C41 118.23(15) . . ?
C37 C36 C41 119.48(16) . . ?
C38 C37 C36 120.84(16) . . ?
C38 C37 H37A 119.6 . . ?
C36 C37 H37A 119.6 . . ?
C37 C38 C39 119.64(16) . . ?
C37 C38 H38A 120.2 . . ?
C39 C38 H38A 120.2 . . ?
C40 C39 C38 121.32(16) . . ?
C40 C39 H39A 119.3 . . ?
C38 C39 H39A 119.3 . . ?
C39 C40 C41 119.97(15) . . ?
C39 C40 H40A 120 . . ?
C41 C40 H40A 120 . . ?
N4 C41 C40 119.68(14) . . ?
N4 C41 C36 121.57(14) . . ?
C40 C41 C36 118.73(14) . . ?
O8 C42 O7 125.23(16) . . ?
O8 C42 C33 118.87(15) . . ?
O7 C42 C33 115.89(14) . . ?
O8 C42 Yb2 151.66(12) . . ?
O7 C42 Yb2 37.98(7) . . ?
C33 C42 Yb2 83.30(9) . . ?
C44 C43 H43A 109.5 . . ?
C44 C43 H43B 109.5 . . ?
H43A C43 H43B 109.5 . . ?
C44 C43 H43C 109.5 . . ?
H43A C43 H43C 109.5 . . ?
H43B C43 H43C 109.5 . . ?
O9 C44 C45 124.58(16) . . ?
O9 C44 C43 115.88(17) . . ?
C45 C44 C43 119.52(16) . . ?
C44 C45 C46 123.46(16) . . ?
C44 C45 H45A 118.3 . . ?
C46 C45 H45A 118.3 . . ?
O10 C46 C45 124.69(16) . . ?
O10 C46 C47 117.05(17) . . ?
C45 C46 C47 118.20(16) . . ?
C46 C47 H47A 109.5 . . ?
C46 C47 H47B 109.5 . . ?
H47A C47 H47B 109.5 . . ?
C46 C47 H47C 109.5 . . ?
H47A C47 H47C 109.5 . . ?
H47B C47 H47C 109.5 . . ?
C49 C48 H48A 109.5 . . ?
C49 C48 H48B 109.5 . . ?
H48A C48 H48B 109.5 . . ?
C49 C48 H48C 109.5 . . ?
H48A C48 H48C 109.5 . . ?
H48B C48 H48C 109.5 . . ?
O11 C49 C50 124.61(15) . . ?
O11 C49 C48 116.17(14) . . ?
C50 C49 C48 119.22(15) . . ?
C49 C50 C51 123.22(15) . . ?
C49 C50 H50A 118.4 . . ?
C51 C50 H50A 118.4 . . ?
O12 C51 C50 124.42(15) . . ?
O12 C51 C52 115.60(15) . . ?
C50 C51 C52 119.97(15) . . ?
C51 C52 H52A 109.5 . . ?
C51 C52 H52B 109.5 . . ?
H52A C52 H52B 109.5 . . ?
C51 C52 H52C 109.5 . . ?
H52A C52 H52C 109.5 . . ?
H52B C52 H52C 109.5 . . ?
N5 C53 C54 123.37(17) . . ?
N5 C53 H53A 118.3 . . ?
C54 C53 H53A 118.3 . . ?
C55 C54 C53 119.24(17) . . ?
C55 C54 H54A 120.4 . . ?
C53 C54 H54A 120.4 . . ?
C54 C55 C56 119.05(16) . . ?
C54 C55 H55A 120.5 . . ?
C56 C55 H55A 120.5 . . ?
C55 C56 C64 117.83(16) . . ?
C55 C56 C57 122.96(17) . . ?
C64 C56 C57 119.17(17) . . ?
C58 C57 C56 121.16(17) . . ?
C58 C57 H57A 119.4 . . ?
C56 C57 H57A 119.4 . . ?
C57 C58 C59 121.01(17) . . ?
C57 C58 H58A 119.5 . . ?
C59 C58 H58A 119.5 . . ?
C60 C59 C63 117.34(17) . . ?
C60 C59 C58 123.07(17) . . ?
C63 C59 C58 119.59(17) . . ?
C61 C60 C59 119.61(16) . . ?
C61 C60 H60A 120.2 . . ?
C59 C60 H60A 120.2 . . ?
C60 C61 C62 119.10(17) . . ?
C60 C61 H61A 120.4 . . ?
C62 C61 H61A 120.4 . . ?
N6 C62 C61 123.10(17) . . ?
N6 C62 H62A 118.4 . . ?
C61 C62 H62A 118.4 . . ?
N6 C63 C59 122.82(15) . . ?
N6 C63 C64 117.92(14) . . ?
C59 C63 C64 119.22(15) . . ?
N5 C64 C56 122.92(15) . . ?
N5 C64 C63 117.27(14) . . ?
C56 C64 C63 119.75(15) . . ?
C101 O101 H1 114.1 . . ?
C111 O111 H2 104.4 . . ?
C121 O121 H3 107.9 . . ?
O101 C101 C102 111.4(2) . . ?
O101 C101 H10D 109.3 . . ?
C102 C101 H10D 109.3 . . ?
O101 C101 H10E 109.3 . . ?
C102 C101 H10E 109.3 . . ?
H10D C101 H10E 108 . . ?
C101 C102 H10A 109.5 . . ?
C101 C102 H10B 109.5 . . ?
H10A C102 H10B 109.5 . . ?
C101 C102 H10C 109.5 . . ?
H10A C102 H10C 109.5 . . ?
H10B C102 H10C 109.5 . . ?
O111 C111 C112 110.22(16) . . ?
O111 C111 H11G 109.6 . . ?
C112 C111 H11G 109.6 . . ?
O111 C111 H11H 109.6 . . ?
C112 C111 H11H 109.6 . . ?
H11G C111 H11H 108.1 . . ?
C111 C112 H11D 109.5 . . ?
C111 C112 H11E 109.5 . . ?
H11D C112 H11E 109.5 . . ?
C111 C112 H11F 109.5 . . ?
H11D C112 H11F 109.5 . . ?
H11E C112 H11F 109.5 . . ?
O121 C121 C122 110.45(15) . . ?
O121 C121 H12D 109.6 . . ?
C122 C121 H12D 109.6 . . ?
O121 C121 H12E 109.6 . . ?
C122 C121 H12E 109.6 . . ?
H12D C121 H12E 108.1 . . ?
C121 C122 H12A 109.5 . . ?
C121 C122 H12B 109.5 . . ?
H12A C122 H12B 109.5 . . ?
C121 C122 H12C 109.5 . . ?
H12A C122 H12C 109.5 . . ?
H12B C122 H12C 109.5 . . ?

loop_
_geom_bond_atom_site_label_1
_geom_bond_atom_site_label_2
_geom_bond_distance
_geom_bond_site_symmetry_2
_geom_bond_publ_flag
Yb1 O1 2.2408(11) . ?
Yb1 O3 2.2425(11) . ?
Yb1 O5 2.2670(11) . ?
Yb1 O6 2.2790(11) . ?
Yb1 O4 2.3039(12) . ?
Yb1 N3 2.4879(13) . ?
Yb1 N2 2.4980(13) . ?
Yb1 N1 2.6141(13) . ?
Yb1 C10 3.1382(16) . ?
Yb2 O9 2.2422(11) . ?
Yb2 O11 2.2515(12) . ?
Yb2 O7 2.2639(12) . ?
Yb2 O12 2.2747(12) . ?
Yb2 O10 2.2945(12) . ?
Yb2 N6 2.4866(14) . ?
Yb2 N5 2.5019(14) . ?
Yb2 N4 2.5892(13) . ?
Yb2 C42 3.1240(17) . ?
O1 C10 1.271(2) . ?
O2 C10 1.2356(19) . ?
O3 C12 1.2744(19) . ?
O4 C14 1.2645(19) . ?
O5 C17 1.2717(18) . ?
O6 C19 1.2607(19) . ?
O7 C42 1.267(2) . ?
O8 C42 1.243(2) . ?
O9 C44 1.270(2) . ?
O10 C46 1.259(2) . ?
O11 C49 1.2688(19) . ?
O12 C51 1.261(2) . ?
N1 C1 1.328(2) . ?
N1 C9 1.3773(19) . ?
N2 C21 1.3320(19) . ?
N2 C32 1.3622(19) . ?
N3 C30 1.3290(19) . ?
N3 C31 1.3544(19) . ?
N4 C33 1.330(2) . ?
N4 C41 1.378(2) . ?
N5 C53 1.332(2) . ?
N5 C64 1.356(2) . ?
N6 C62 1.328(2) . ?
N6 C63 1.356(2) . ?
C1 C2 1.411(2) . ?
C1 C10 1.518(2) . ?
C2 C3 1.365(2) . ?
C2 H2A 0.95 . ?
C3 C4 1.412(2) . ?
C3 H3A 0.95 . ?
C4 C5 1.418(2) . ?
C4 C9 1.421(2) . ?
C5 C6 1.368(3) . ?
C5 H5A 0.95 . ?
C6 C7 1.408(2) . ?
C6 H6A 0.95 . ?
C7 C8 1.377(2) . ?
C7 H7A 0.95 . ?
C8 C9 1.418(2) . ?
C8 H8A 0.95 . ?
C11 C12 1.506(2) . ?
C11 H11A 0.98 . ?
C11 H11B 0.98 . ?
C11 H11C 0.98 . ?
C12 C13 1.391(2) . ?
C13 C14 1.406(2) . ?
C13 H13A 0.95 . ?
C14 C15 1.511(2) . ?
C15 H15A 0.98 . ?
C15 H15B 0.98 . ?
C15 H15C 0.98 . ?
C16 C17 1.511(2) . ?
C16 H16A 0.98 . ?
C16 H16B 0.98 . ?
C16 H16C 0.98 . ?
C17 C18 1.398(2) . ?
C18 C19 1.405(2) . ?
C18 H18A 0.95 . ?
C19 C20 1.507(2) . ?
C20 H20A 0.98 . ?
C20 H20B 0.98 . ?
C20 H20C 0.98 . ?
C21 C22 1.397(2) . ?
C21 H21A 0.95 . ?
C22 C23 1.376(2) . ?
C22 H22A 0.95 . ?
C23 C24 1.410(2) . ?
C23 H23A 0.95 . ?
C24 C32 1.404(2) . ?
C24 C25 1.437(2) . ?
C25 C26 1.356(3) . ?
C25 H25A 0.95 . ?
C26 C27 1.433(2) . ?
C26 H26A 0.95 . ?
C27 C31 1.410(2) . ?
C27 C28 1.411(2) . ?
C28 C29 1.371(2) . ?
C28 H28A 0.95 . ?
C29 C30 1.404(2) . ?
C29 H29A 0.95 . ?
C30 H30A 0.95 . ?
C31 C32 1.442(2) . ?
C33 C34 1.410(2) . ?
C33 C42 1.515(2) . ?
C34 C35 1.364(2) . ?
C34 H34A 0.95 . ?
C35 C36 1.407(2) . ?
C35 H35A 0.95 . ?
C36 C37 1.414(2) . ?
C36 C41 1.422(2) . ?
C37 C38 1.363(3) . ?
C37 H37A 0.95 . ?
C38 C39 1.412(2) . ?
C38 H38A 0.95 . ?
C39 C40 1.372(2) . ?
C39 H39A 0.95 . ?
C40 C41 1.417(2) . ?
C40 H40A 0.95 . ?
C43 C44 1.509(2) . ?
C43 H43A 0.98 . ?
C43 H43B 0.98 . ?
C43 H43C 0.98 . ?
C44 C45 1.392(3) . ?
C45 C46 1.408(3) . ?
C45 H45A 0.95 . ?
C46 C47 1.511(3) . ?
C47 H47A 0.98 . ?
C47 H47B 0.98 . ?
C47 H47C 0.98 . ?
C48 C49 1.507(2) . ?
C48 H48A 0.98 . ?
C48 H48B 0.98 . ?
C48 H48C 0.98 . ?
C49 C50 1.400(2) . ?
C50 C51 1.404(2) . ?
C50 H50A 0.95 . ?
C51 C52 1.508(2) . ?
C52 H52A 0.98 . ?
C52 H52B 0.98 . ?
C52 H52C 0.98 . ?
C53 C54 1.398(2) . ?
C53 H53A 0.95 . ?
C54 C55 1.372(3) . ?
C54 H54A 0.95 . ?
C55 C56 1.404(3) . ?
C55 H55A 0.95 . ?
C56 C64 1.408(2) . ?
C56 C57 1.436(3) . ?
C57 C58 1.350(3) . ?
C57 H57A 0.95 . ?
C58 C59 1.431(3) . ?
C58 H58A 0.95 . ?
C59 C60 1.410(3) . ?
C59 C63 1.410(2) . ?
C60 C61 1.365(3) . ?
C60 H60A 0.95 . ?
C61 C62 1.404(2) . ?
C61 H61A 0.95 . ?
C62 H62A 0.95 . ?
C63 C64 1.444(2) . ?
O101 C101 1.415(3) . ?
O101 H1 0.9462 . ?
O111 C111 1.421(2) . ?
O111 H2 0.8111 . ?
O121 C121 1.425(2) . ?
O121 H3 0.8168 . ?
C101 C102 1.475(3) . ?
C101 H10D 0.99 . ?
C101 H10E 0.99 . ?
C102 H10A 0.98 . ?
C102 H10B 0.98 . ?
C102 H10C 0.98 . ?
C111 C112 1.506(3) . ?
C111 H11G 0.99 . ?
C111 H11H 0.99 . ?
C112 H11D 0.98 . ?
C112 H11E 0.98 . ?
C112 H11F 0.98 . ?
C121 C122 1.509(2) . ?
C121 H12D 0.99 . ?
C121 H12E 0.99 . ?
C122 H12A 0.98 . ?
C122 H12B 0.98 . ?
C122 H12C 0.98 . ?

loop_
_geom_hbond_atom_site_label_D
_geom_hbond_atom_site_label_H
_geom_hbond_atom_site_label_A
_geom_hbond_distance_DH
_geom_hbond_distance_HA
_geom_hbond_distance_DA
_geom_hbond_angle_DHA
_geom_hbond_site_symmetry_A
_geom_hbond_publ_flag
O101 H1 O8 0.95 1.85 2.792(2) 171 . yes
O111 H2 O7 0.81 2.38 3.1232(18) 152.5 . yes
O111 H2 O8 0.81 2.31 3.0475(19) 150.8 . yes
O121 H3 O1 0.82 2.53 3.1915(17) 139.2 . yes
O121 H3 O2 0.82 2.14 2.9380(19) 164.5 . yes
